data_7027966
loop_
_publ_author_name
'Deeney, F. Anthony'
'Harding, Charles J.'
'Morgan, Grace G.'
'McKee, Vickie'
'Nelson, Jane'
'Teat, Simon J.'
'Clegg, William'

_publ_section_title
;
 Response to steric constraint in azacryptate and related complexes of
 iron-(II) and -(III)&#x200A;*
;
_journal_issue 11
_journal_name_full 'Journal of the Chemical Society, Dalton Transactions'
_journal_page_first 1837
_journal_paper_doi 10.1039/a801046c
_journal_year 1998
_chemical_formula_sum 'C27.5 H26.5 Fe N3.75 O3.13'
_chemical_formula_weight 515.37
_chemical_name_systematic
; 
 ? 
;
_space_group_IT_number 2
_symmetry_cell_setting triclinic
_symmetry_space_group_name_Hall '-P 1'
_symmetry_space_group_name_H-M 'P -1'
_atom_sites_solution_hydrogens geom
_atom_sites_solution_primary direct
_atom_sites_solution_secondary difmap
_audit_creation_method SHELXL-97
_cell_angle_alpha 93.69
_cell_angle_beta 102.92
_cell_angle_gamma 98.12
_cell_formula_units_Z 4
_cell_length_a 11.010(2)
_cell_length_b 14.127(2)
_cell_length_c 16.284(2)
_cell_measurement_reflns_used 34
_cell_measurement_temperature 123(2)
_cell_measurement_theta_max 12.5
_cell_measurement_theta_min 2.5
_cell_volume 2431.8(6)
_computing_cell_refinement 'Siemens XSCANS'
_computing_data_collection 'Siemens XSCANS'
_computing_data_reduction 'Siemens XSCANS'
_computing_molecular_graphics 'Siemens SHELXTL'
_computing_publication_material 'Siemens SHELXTL and local programs'
_computing_structure_refinement 'SHELXL-97 (Sheldrick, 1997)'
_computing_structure_solution 'SHELXS-97 (Sheldrick, 1990)'
_diffrn_ambient_temperature 123(2)
_diffrn_measurement_device_type 'Siemens P4 diffractometer'
_diffrn_measurement_method '\w scans'
_diffrn_radiation_monochromator graphite
_diffrn_radiation_source 'fine-focus sealed tube'
_diffrn_radiation_type MoK\a
_diffrn_radiation_wavelength 0.71073
_diffrn_reflns_av_R_equivalents 0.0198
_diffrn_reflns_av_sigmaI/netI 0.0277
_diffrn_reflns_limit_h_max 13
_diffrn_reflns_limit_h_min 0
_diffrn_reflns_limit_k_max 16
_diffrn_reflns_limit_k_min -16
_diffrn_reflns_limit_l_max 18
_diffrn_reflns_limit_l_min -19
_diffrn_reflns_number 9033
_diffrn_reflns_theta_full 25.01
_diffrn_reflns_theta_max 25.01
_diffrn_reflns_theta_min 2.04
_diffrn_standards_decay_% 0
_diffrn_standards_interval_count 97
_diffrn_standards_number 3
_exptl_absorpt_coefficient_mu 0.658
_exptl_absorpt_correction_T_max 0.878
_exptl_absorpt_correction_T_min 0.771
_exptl_absorpt_correction_type psi-scans
_exptl_crystal_colour purple
_exptl_crystal_density_diffrn 1.408
_exptl_crystal_density_method 'not measured'
_exptl_crystal_description block
_exptl_crystal_F_000 1075
_exptl_crystal_size_max 0.88
_exptl_crystal_size_mid 0.45
_exptl_crystal_size_min 0.20
_refine_diff_density_max 0.576
_refine_diff_density_min -0.539
_refine_diff_density_rms 0.056
_refine_ls_extinction_method none
_refine_ls_goodness_of_fit_ref 1.023
_refine_ls_hydrogen_treatment mixed
_refine_ls_matrix_type full
_refine_ls_number_parameters 632
_refine_ls_number_reflns 8551
_refine_ls_number_restraints 0
_refine_ls_restrained_S_all 1.023
_refine_ls_R_factor_all 0.0526
_refine_ls_R_factor_gt 0.0381
_refine_ls_shift/su_max 0.001
_refine_ls_shift/su_mean 0.000
_refine_ls_structure_factor_coef Fsqd
_refine_ls_weighting_details 'w=1/[\s^2^(Fo^2^)+(0.0413P)^2^+2.6769P] where P=(Fo^2^+2Fc^2^)/3'
_refine_ls_weighting_scheme calc
_refine_ls_wR_factor_gt 0.0883
_refine_ls_wR_factor_ref 0.0957
_reflns_number_gt 6969
_reflns_number_total 8551
_reflns_threshold_expression >2sigma(I)
_cod_data_source_file c801046sup1.cif
_cod_data_source_block complex6
_cod_depositor_comments
;
The following automatic conversions were performed:

'_refine_ls_weighting_scheme' value 'calc
w=1/[\s^2^(Fo^2^)+(0.0413P)^2^+2.6769P] where P=(Fo^2^+2Fc^2^)/3' was
changed to 'calc'. New tag '_refine_ls_weighting_details' was
created. The value of the new tag was set to
'w=1/[\s^2^(Fo^2^)+(0.0413P)^2^+2.6769P] where P=(Fo^2^+2Fc^2^)/3'.

Automatic conversion script
Id: cif_fix_values 3143 2015-03-26 13:38:13Z robertas 
;
_cod_original_formula_sum 'C27.50 H26.50 Fe N3.75 O3.13'
_cod_database_code 7027966

loop_
_symmetry_equiv_pos_as_xyz
'x, y, z'
'-x, -y, -z'

loop_
_atom_site_label
_atom_site_type_symbol
_atom_site_fract_x
_atom_site_fract_y
_atom_site_fract_z
_atom_site_U_iso_or_equiv
_atom_site_adp_type
_atom_site_occupancy
_atom_site_calc_flag
_atom_site_refinement_flags
Fe1 Fe 0.65242(3) -0.54070(2) 0.25764(2) 0.01907(10) Uani 1 d .
C1A C 0.9364(2) -0.46231(18) 0.23942(16) 0.0233(5) Uani 1 d .
C2A C 1.0702(2) -0.4228(2) 0.23296(18) 0.0316(6) Uani 1 d .
H2A1 H 1.1291 -0.4227 0.2879 0.047 Uiso 1 calc R
H2A2 H 1.0731 -0.3570 0.2168 0.047 Uiso 1 calc R
H2A3 H 1.0943 -0.4633 0.1901 0.047 Uiso 1 calc R
C3A C 0.8472(2) -0.47323(19) 0.15092(16) 0.0243(6) Uani 1 d .
H3A1 H 0.8740 -0.4204 0.1185 0.029 Uiso 1 calc R
H3A2 H 0.8520 -0.5348 0.1201 0.029 Uiso 1 calc R
N1A N 0.71643(19) -0.47114(15) 0.15726(13) 0.0208(4) Uani 1 d .
C4A C 0.6453(2) -0.43403(18) 0.09876(16) 0.0247(6) Uani 1 d .
H4A H 0.6759 -0.4217 0.0497 0.030 Uiso 1 calc R
C5A C 0.5227(2) -0.40922(18) 0.10051(16) 0.0240(5) Uani 1 d .
C6A C 0.4618(3) -0.3649(2) 0.03204(17) 0.0304(6) Uani 1 d .
H6A H 0.4947 -0.3627 -0.0171 0.036 Uiso 1 calc R
C7A C 0.3559(3) -0.3246(2) 0.03388(19) 0.0359(7) Uani 1 d .
H7A H 0.3148 -0.2959 -0.0136 0.043 Uiso 1 calc R
C8A C 0.3099(3) -0.3268(2) 0.10722(19) 0.0350(7) Uani 1 d .
H8A H 0.2390 -0.2967 0.1104 0.042 Uiso 1 calc R
C9A C 0.3660(2) -0.3718(2) 0.17511(18) 0.0290(6) Uani 1 d .
H9A H 0.3315 -0.3736 0.2236 0.035 Uiso 1 calc R
C10A C 0.4733(2) -0.41517(18) 0.17390(16) 0.0231(5) Uani 1 d .
O1A O 0.52439(16) -0.45625(12) 0.24054(11) 0.0237(4) Uani 1 d .
C3B C 0.8963(2) -0.38927(19) 0.29926(17) 0.0255(6) Uani 1 d .
H3B1 H 0.9708 -0.3594 0.3442 0.031 Uiso 1 calc R
H3B2 H 0.8631 -0.3378 0.2668 0.031 Uiso 1 calc R
N1B N 0.79909(19) -0.43692(15) 0.33802(13) 0.0217(4) Uani 1 d .
C4B C 0.8140(2) -0.41784(18) 0.41820(16) 0.0239(6) Uani 1 d .
H4B H 0.8815 -0.3685 0.4456 0.029 Uiso 1 calc R
C5B C 0.7389(2) -0.46362(18) 0.47066(16) 0.0237(5) Uani 1 d .
C6B C 0.7626(3) -0.42646(19) 0.55601(16) 0.0282(6) Uani 1 d .
H6B H 0.8229 -0.3700 0.5758 0.034 Uiso 1 calc R
C7B C 0.7009(3) -0.4697(2) 0.61109(17) 0.0307(6) Uani 1 d .
H7B H 0.7166 -0.4428 0.6682 0.037 Uiso 1 calc R
C8B C 0.6146(3) -0.5537(2) 0.58249(17) 0.0307(6) Uani 1 d .
H8B H 0.5722 -0.5846 0.6207 0.037 Uiso 1 calc R
C9B C 0.5900(3) -0.5925(2) 0.49951(16) 0.0285(6) Uani 1 d .
H9B H 0.5319 -0.6505 0.4817 0.034 Uiso 1 calc R
C10B C 0.6492(2) -0.54813(18) 0.44047(15) 0.0226(5) Uani 1 d .
O1B O 0.62104(16) -0.58675(12) 0.36161(10) 0.0248(4) Uani 1 d .
C3C C 0.9347(2) -0.56125(19) 0.27515(17) 0.0248(6) Uani 1 d .
H3C1 H 0.9933 -0.5973 0.2529 0.030 Uiso 1 calc R
H3C2 H 0.9633 -0.5520 0.3377 0.030 Uiso 1 calc R
N1C N 0.80592(19) -0.61626(15) 0.25036(13) 0.0209(4) Uani 1 d .
C4C C 0.7942(2) -0.70564(19) 0.22376(15) 0.0240(6) Uani 1 d .
H4C H 0.8696 -0.7328 0.2304 0.029 Uiso 1 calc R
C5C C 0.6772(2) -0.76873(19) 0.18480(16) 0.0248(6) Uani 1 d .
C6C C 0.6856(3) -0.8642(2) 0.15964(19) 0.0353(7) Uani 1 d .
H6C H 0.7645 -0.8862 0.1749 0.042 Uiso 1 calc R
C7C C 0.5812(3) -0.9266(2) 0.1131(2) 0.0393(7) Uani 1 d .
H7C H 0.5880 -0.9912 0.0970 0.047 Uiso 1 calc R
C8C C 0.4663(3) -0.8938(2) 0.09015(18) 0.0356(7) Uani 1 d .
H8C H 0.3945 -0.9362 0.0576 0.043 Uiso 1 calc R
C9C C 0.4553(3) -0.8011(2) 0.11385(17) 0.0285(6) Uani 1 d .
H9C H 0.3757 -0.7804 0.0972 0.034 Uiso 1 calc R
C10C C 0.5593(2) -0.73561(18) 0.16238(15) 0.0232(5) Uani 1 d .
O1C O 0.54496(16) -0.64669(12) 0.18255(10) 0.0228(4) Uani 1 d .
Fe2 Fe 0.09348(3) 0.12431(3) 0.29307(2) 0.02351(10) Uani 1 d .
C1D C 0.3843(3) 0.0898(2) 0.36151(18) 0.0337(7) Uani 1 d .
C2D C 0.5230(3) 0.0775(2) 0.3923(2) 0.0476(9) Uani 1 d .
H2D1 H 0.5277 0.0105 0.4029 0.071 Uiso 1 calc R
H2D2 H 0.5611 0.1194 0.4448 0.071 Uiso 1 calc R
H2D3 H 0.5688 0.0949 0.3490 0.071 Uiso 1 calc R
C3D C 0.3313(3) 0.0333(2) 0.27416(19) 0.0354(7) Uani 1 d .
H3D1 H 0.3600 0.0704 0.2306 0.042 Uiso 1 calc R
H3D2 H 0.3641 -0.0285 0.2734 0.042 Uiso 1 calc R
N1D N 0.1918(2) 0.01409(16) 0.25366(14) 0.0289(5) Uani 1 d .
C4D C 0.1375(3) -0.0674(2) 0.21313(18) 0.0341(7) Uani 1 d .
H4D H 0.1904 -0.1098 0.1979 0.041 Uiso 1 calc R
C5D C 0.0027(3) -0.1000(2) 0.18876(18) 0.0341(7) Uani 1 d .
C6D C -0.0422(3) -0.1799(2) 0.1273(2) 0.0442(8) Uani 1 d .
H6D H 0.0168 -0.2110 0.1056 0.053 Uiso 1 calc R
C7D C -0.1683(4) -0.2136(2) 0.0984(2) 0.0532(10) Uani 1 d .
H7D H -0.1974 -0.2654 0.0550 0.064 Uiso 1 calc R
C8D C -0.2531(3) -0.1707(2) 0.1338(2) 0.0537(10) Uani 1 d .
H8D H -0.3408 -0.1946 0.1151 0.064 Uiso 1 calc R
C9D C -0.2126(3) -0.0938(2) 0.1957(2) 0.0420(8) Uani 1 d .
H9D H -0.2723 -0.0671 0.2202 0.050 Uiso 1 calc R
C10D C -0.0835(3) -0.05489(19) 0.22245(17) 0.0326(7) Uani 1 d .
O1D O -0.04834(17) 0.02081(13) 0.27937(11) 0.0299(4) Uani 1 d .
C3E C 0.3095(3) 0.0524(2) 0.42447(18) 0.0362(7) Uani 1 d .
H3E1 H 0.2892 -0.0186 0.4147 0.043 Uiso 1 calc R
H3E2 H 0.3619 0.0696 0.4828 0.043 Uiso 1 calc R
N1E N 0.1916(2) 0.09286(16) 0.41589(14) 0.0301(5) Uani 1 d .
C4E C 0.1436(3) 0.09803(19) 0.48083(17) 0.0347(7) Uani 1 d .
H4E H 0.1831 0.0695 0.5289 0.042 Uiso 1 calc R
C5E C 0.0365(3) 0.14250(19) 0.48815(17) 0.0314(6) Uani 1 d .
C6E C -0.0083(3) 0.1344(2) 0.56282(18) 0.0408(8) Uani 1 d .
H6E H 0.0305 0.0972 0.6047 0.049 Uiso 1 calc R
C7E C -0.1058(3) 0.1786(2) 0.57609(19) 0.0429(8) Uani 1 d .
H7E H -0.1361 0.1707 0.6259 0.051 Uiso 1 calc R
C8E C -0.1608(3) 0.2356(2) 0.51537(18) 0.0386(7) Uani 1 d .
H8E H -0.2278 0.2674 0.5246 0.046 Uiso 1 calc R
C9E C -0.1184(3) 0.2460(2) 0.44241(18) 0.0344(7) Uani 1 d .
H9E H -0.1566 0.2853 0.4023 0.041 Uiso 1 calc R
C10E C -0.0201(3) 0.19964(19) 0.42601(16) 0.0295(6) Uani 1 d .
O1E O 0.01910(17) 0.21216(13) 0.35610(11) 0.0273(4) Uani 1 d .
C3F C 0.3800(3) 0.19812(19) 0.35621(18) 0.0311(6) Uani 1 d .
H3F1 H 0.3797 0.2288 0.4126 0.037 Uiso 1 calc R
H3F2 H 0.4564 0.2288 0.3398 0.037 Uiso 1 calc R
N1F N 0.2671(2) 0.21356(15) 0.29419(13) 0.0246(5) Uani 1 d .
C4F C 0.2841(2) 0.27739(17) 0.24340(16) 0.0222(5) Uani 1 d .
H4F H 0.3669 0.3123 0.2516 0.027 Uiso 1 calc R
C5F C 0.1881(2) 0.30069(18) 0.17478(15) 0.0212(5) Uani 1 d .
C6F C 0.2213(2) 0.38119(18) 0.13337(16) 0.0241(5) Uani 1 d .
H6F H 0.3042 0.4168 0.1511 0.029 Uiso 1 calc R
C7F C 0.1364(3) 0.40942(19) 0.06770(16) 0.0280(6) Uani 1 d .
H7F H 0.1595 0.4647 0.0409 0.034 Uiso 1 calc R
C8F C 0.0159(3) 0.35562(19) 0.04111(16) 0.0287(6) Uani 1 d .
H8F H -0.0435 0.3749 -0.0040 0.034 Uiso 1 calc R
C9F C -0.0187(3) 0.27492(19) 0.07914(16) 0.0265(6) Uani 1 d .
H9F H -0.1008 0.2386 0.0589 0.032 Uiso 1 calc R
C10F C 0.0661(2) 0.24535(18) 0.14775(15) 0.0217(5) Uani 1 d .
O1F O 0.02986(16) 0.16838(12) 0.18309(11) 0.0248(4) Uani 1 d .
C11 C 0.6171(4) -0.2438(3) 0.3515(3) 0.0789(14) Uani 1 d .
H11A H 0.6633 -0.2001 0.3205 0.118 Uiso 1 calc R
H11B H 0.5963 -0.3082 0.3209 0.118 Uiso 1 calc R
H11C H 0.6697 -0.2465 0.4082 0.118 Uiso 1 calc R
C12 C 0.5049(4) -0.2101(3) 0.3586(3) 0.0590(10) Uani 1 d .
N1 N 0.4126(4) -0.1852(3) 0.3650(3) 0.0815(11) Uiso 1 d .
C13 C -0.0653(5) 0.0049(4) -0.0068(3) 0.0839(14) Uiso 1 d .
N2 N -0.1611(10) 0.0330(7) -0.0208(6) 0.108(3) Uiso 0.50 d P
O1W O -0.2409(10) 0.0138(7) 0.3553(7) 0.059(3) Uiso 0.25 d P

loop_
_atom_site_aniso_label
_atom_site_aniso_U_11
_atom_site_aniso_U_22
_atom_site_aniso_U_33
_atom_site_aniso_U_23
_atom_site_aniso_U_13
_atom_site_aniso_U_12
Fe1 0.01755(18) 0.02278(19) 0.01646(18) 0.00020(14) 0.00463(14) 0.00156(14)
C1A 0.0169(12) 0.0294(14) 0.0245(13) 0.0033(11) 0.0066(10) 0.0030(10)
C2A 0.0191(14) 0.0411(17) 0.0348(16) 0.0040(13) 0.0088(12) 0.0020(12)
C3A 0.0204(13) 0.0324(15) 0.0237(13) 0.0055(11) 0.0103(11) 0.0068(11)
N1A 0.0183(10) 0.0252(11) 0.0200(11) 0.0020(9) 0.0065(9) 0.0036(9)
C4A 0.0257(14) 0.0275(14) 0.0208(13) 0.0013(11) 0.0082(11) 0.0003(11)
C5A 0.0206(13) 0.0279(14) 0.0217(13) -0.0011(11) 0.0043(10) 0.0012(11)
C6A 0.0287(15) 0.0372(16) 0.0238(14) 0.0028(12) 0.0044(12) 0.0031(12)
C7A 0.0270(15) 0.0463(18) 0.0335(16) 0.0099(13) 0.0005(12) 0.0112(13)
C8A 0.0233(14) 0.0413(17) 0.0400(17) 0.0014(13) 0.0035(12) 0.0108(12)
C9A 0.0223(14) 0.0343(15) 0.0303(15) -0.0011(12) 0.0076(11) 0.0032(11)
C10A 0.0207(13) 0.0222(13) 0.0238(13) -0.0021(10) 0.0030(11) 0.0002(10)
O1A 0.0218(9) 0.0288(10) 0.0220(9) 0.0027(7) 0.0067(7) 0.0060(7)
C3B 0.0206(13) 0.0281(14) 0.0267(14) 0.0022(11) 0.0068(11) -0.0012(11)
N1B 0.0190(11) 0.0231(11) 0.0225(11) 0.0008(9) 0.0050(9) 0.0019(9)
C4B 0.0199(13) 0.0226(13) 0.0252(14) -0.0039(10) 0.0008(10) -0.0002(10)
C5B 0.0236(13) 0.0265(14) 0.0209(13) 0.0000(10) 0.0042(10) 0.0064(11)
C6B 0.0303(15) 0.0272(14) 0.0244(14) -0.0032(11) 0.0027(11) 0.0045(11)
C7B 0.0397(16) 0.0328(15) 0.0185(13) -0.0025(11) 0.0038(12) 0.0095(13)
C8B 0.0383(16) 0.0344(15) 0.0234(14) 0.0081(12) 0.0128(12) 0.0081(13)
C9B 0.0317(15) 0.0281(14) 0.0240(14) 0.0003(11) 0.0065(12) -0.0002(12)
C10B 0.0226(13) 0.0265(13) 0.0189(13) 0.0015(10) 0.0047(10) 0.0055(11)
O1B 0.0284(10) 0.0258(9) 0.0177(9) -0.0033(7) 0.0063(7) -0.0032(8)
C3C 0.0165(12) 0.0310(14) 0.0250(13) 0.0005(11) 0.0010(10) 0.0046(11)
N1C 0.0196(11) 0.0244(11) 0.0182(10) 0.0031(8) 0.0032(8) 0.0033(9)
C4C 0.0237(13) 0.0310(15) 0.0195(13) 0.0071(11) 0.0048(10) 0.0107(11)
C5C 0.0281(14) 0.0275(14) 0.0194(13) 0.0028(10) 0.0066(11) 0.0050(11)
C6C 0.0360(16) 0.0304(15) 0.0408(17) 0.0018(13) 0.0095(13) 0.0100(13)
C7C 0.0457(18) 0.0255(15) 0.0436(18) -0.0070(13) 0.0077(15) 0.0042(13)
C8C 0.0358(16) 0.0322(16) 0.0339(16) -0.0078(13) 0.0062(13) -0.0025(13)
C9C 0.0265(14) 0.0325(15) 0.0248(14) -0.0031(11) 0.0056(11) 0.0021(11)
C10C 0.0268(14) 0.0266(14) 0.0167(12) 0.0016(10) 0.0079(10) 0.0019(11)
O1C 0.0201(9) 0.0258(9) 0.0210(9) -0.0032(7) 0.0035(7) 0.0030(7)
Fe2 0.0251(2) 0.0212(2) 0.01923(19) 0.00483(14) -0.00225(15) -0.00229(15)
C1D 0.0268(15) 0.0301(15) 0.0362(16) 0.0102(12) -0.0090(12) 0.0010(12)
C2D 0.0344(18) 0.0447(19) 0.055(2) 0.0158(16) -0.0108(15) 0.0079(14)
C3D 0.0308(16) 0.0308(15) 0.0417(17) 0.0077(13) -0.0009(13) 0.0088(12)
N1D 0.0303(12) 0.0254(12) 0.0256(12) 0.0057(9) -0.0035(10) 0.0016(10)
C4D 0.0413(17) 0.0279(15) 0.0307(15) 0.0058(12) 0.0016(13) 0.0073(13)
C5D 0.0437(17) 0.0261(15) 0.0262(15) 0.0047(11) -0.0032(13) 0.0022(13)
C6D 0.056(2) 0.0274(16) 0.0395(18) -0.0016(13) -0.0048(15) 0.0030(14)
C7D 0.063(2) 0.0256(16) 0.052(2) -0.0056(15) -0.0163(18) -0.0029(16)
C8D 0.044(2) 0.0307(17) 0.066(2) 0.0039(16) -0.0183(18) -0.0108(15)
C9D 0.0377(17) 0.0293(16) 0.0502(19) 0.0062(14) -0.0034(15) -0.0037(13)
C10D 0.0374(16) 0.0240(14) 0.0285(15) 0.0098(12) -0.0042(12) -0.0059(12)
O1D 0.0326(11) 0.0252(10) 0.0266(10) 0.0044(8) 0.0014(8) -0.0054(8)
C3E 0.0403(17) 0.0272(15) 0.0312(15) 0.0087(12) -0.0108(13) 0.0001(13)
N1E 0.0344(13) 0.0232(12) 0.0244(12) 0.0054(9) -0.0062(10) -0.0038(10)
C4E 0.0473(18) 0.0245(14) 0.0208(14) 0.0068(11) -0.0075(13) -0.0100(13)
C5E 0.0408(17) 0.0236(14) 0.0219(14) 0.0017(11) 0.0004(12) -0.0101(12)
C6E 0.057(2) 0.0323(16) 0.0228(15) 0.0036(12) 0.0024(14) -0.0170(15)
C7E 0.055(2) 0.0418(18) 0.0264(15) -0.0027(13) 0.0154(15) -0.0182(16)
C8E 0.0403(17) 0.0387(17) 0.0315(16) -0.0047(13) 0.0108(13) -0.0117(14)
C9E 0.0367(17) 0.0336(16) 0.0284(15) 0.0023(12) 0.0058(13) -0.0065(13)
C10E 0.0357(16) 0.0240(14) 0.0207(13) -0.0025(11) 0.0018(12) -0.0122(12)
O1E 0.0325(10) 0.0270(10) 0.0207(9) 0.0066(7) 0.0048(8) -0.0006(8)
C3F 0.0258(14) 0.0288(15) 0.0309(15) 0.0090(12) -0.0077(12) -0.0017(11)
N1F 0.0240(11) 0.0212(11) 0.0243(11) 0.0041(9) -0.0018(9) 0.0009(9)
C4F 0.0200(13) 0.0196(13) 0.0261(13) 0.0001(10) 0.0052(10) 0.0019(10)
C5F 0.0232(13) 0.0213(13) 0.0209(13) 0.0034(10) 0.0069(10) 0.0064(10)
C6F 0.0252(14) 0.0241(13) 0.0255(14) 0.0035(11) 0.0098(11) 0.0054(11)
C7F 0.0394(16) 0.0252(14) 0.0238(13) 0.0065(11) 0.0122(12) 0.0105(12)
C8F 0.0359(16) 0.0330(15) 0.0199(13) 0.0063(11) 0.0050(12) 0.0157(12)
C9F 0.0262(14) 0.0310(15) 0.0215(13) 0.0022(11) 0.0026(11) 0.0071(11)
C10F 0.0235(13) 0.0252(13) 0.0182(12) 0.0011(10) 0.0069(10) 0.0068(10)
O1F 0.0241(9) 0.0263(10) 0.0206(9) 0.0063(7) 0.0000(7) -0.0009(7)
C11 0.060(3) 0.061(3) 0.098(4) -0.032(2) 0.003(2) -0.003(2)
C12 0.073(3) 0.0344(19) 0.068(3) 0.0002(17) 0.018(2) 0.0047(18)

loop_
_atom_type_symbol
_atom_type_description
_atom_type_scat_dispersion_real
_atom_type_scat_dispersion_imag
_atom_type_scat_source
C C 0.0033 0.0016 'International Tables Vol C Tables 4.2.6.8 and 6.1.1.4'
H H 0.0000 0.0000 'International Tables Vol C Tables 4.2.6.8 and 6.1.1.4'
N N 0.0061 0.0033 'International Tables Vol C Tables 4.2.6.8 and 6.1.1.4'
O O 0.0106 0.0060 'International Tables Vol C Tables 4.2.6.8 and 6.1.1.4'
Fe Fe 0.3463 0.8444 'International Tables Vol C Tables 4.2.6.8 and 6.1.1.4'

loop_
_geom_angle_atom_site_label_1
_geom_angle_atom_site_label_2
_geom_angle_atom_site_label_3
_geom_angle
_geom_angle_site_symmetry_1
_geom_angle_site_symmetry_3
_geom_angle_publ_flag
O1B Fe1 O1C 96.18(7) . . y
O1B Fe1 O1A 96.99(7) . . y
O1C Fe1 O1A 94.06(7) . . y
O1B Fe1 N1C 97.26(8) . . y
O1C Fe1 N1C 86.44(7) . . y
O1A Fe1 N1C 165.60(7) . . y
O1B Fe1 N1B 85.74(7) . . y
O1C Fe1 N1B 169.54(8) . . y
O1A Fe1 N1B 95.91(8) . . y
N1C Fe1 N1B 83.11(8) . . y
O1B Fe1 N1A 169.21(7) . . y
O1C Fe1 N1A 94.30(8) . . y
O1A Fe1 N1A 84.80(7) . . y
N1C Fe1 N1A 80.81(8) . . y
N1B Fe1 N1A 83.50(8) . . y
C2A C1A C3A 109.1(2) . . ?
C2A C1A C3C 109.7(2) . . ?
C3A C1A C3C 109.7(2) . . ?
C2A C1A C3B 107.6(2) . . ?
C3A C1A C3B 110.2(2) . . ?
C3C C1A C3B 110.5(2) . . ?
N1A C3A C1A 110.60(19) . . ?
C4A N1A C3A 117.3(2) . . ?
C4A N1A Fe1 124.23(17) . . ?
C3A N1A Fe1 118.27(15) . . ?
N1A C4A C5A 126.0(2) . . ?
C6A C5A C10A 119.9(2) . . ?
C6A C5A C4A 117.5(2) . . ?
C10A C5A C4A 121.9(2) . . ?
C7A C6A C5A 121.9(3) . . ?
C6A C7A C8A 118.5(3) . . ?
C9A C8A C7A 121.1(3) . . ?
C8A C9A C10A 121.3(3) . . ?
O1A C10A C9A 119.1(2) . . ?
O1A C10A C5A 123.5(2) . . ?
C9A C10A C5A 117.3(2) . . ?
C10A O1A Fe1 131.76(16) . . ?
N1B C3B C1A 110.7(2) . . ?
C4B N1B C3B 117.1(2) . . ?
C4B N1B Fe1 125.68(17) . . ?
C3B N1B Fe1 117.05(15) . . ?
N1B C4B C5B 126.6(2) . . ?
C6B C5B C10B 119.7(2) . . ?
C6B C5B C4B 118.1(2) . . ?
C10B C5B C4B 122.0(2) . . ?
C7B C6B C5B 121.5(3) . . ?
C6B C7B C8B 119.2(2) . . ?
C9B C8B C7B 120.8(3) . . ?
C8B C9B C10B 121.4(3) . . ?
O1B C10B C9B 119.3(2) . . ?
O1B C10B C5B 123.4(2) . . ?
C9B C10B C5B 117.3(2) . . ?
C10B O1B Fe1 133.25(16) . . ?
N1C C3C C1A 109.76(19) . . ?
C4C N1C C3C 117.3(2) . . ?
C4C N1C Fe1 125.03(17) . . ?
C3C N1C Fe1 117.68(15) . . ?
N1C C4C C5C 126.3(2) . . ?
C6C C5C C10C 119.6(2) . . ?
C6C C5C C4C 117.1(2) . . ?
C10C C5C C4C 122.9(2) . . ?
C7C C6C C5C 121.2(3) . . ?
C6C C7C C8C 119.2(3) . . ?
C9C C8C C7C 120.9(3) . . ?
C8C C9C C10C 121.6(3) . . ?
O1C C10C C9C 119.6(2) . . ?
O1C C10C C5C 122.8(2) . . ?
C9C C10C C5C 117.5(2) . . ?
C10C O1C Fe1 133.11(16) . . ?
O1E Fe2 O1D 93.46(8) . . y
O1E Fe2 O1F 95.50(8) . . y
O1D Fe2 O1F 93.70(7) . . y
O1E Fe2 N1F 99.62(8) . . y
O1D Fe2 N1F 166.87(8) . . y
O1F Fe2 N1F 86.09(8) . . y
O1E Fe2 N1E 85.01(8) . . y
O1D Fe2 N1E 95.81(8) . . y
O1F Fe2 N1E 170.43(8) . . y
N1F Fe2 N1E 84.40(8) . . y
O1E Fe2 N1D 165.62(8) . . y
O1D Fe2 N1D 85.12(8) . . y
O1F Fe2 N1D 98.87(8) . . y
N1F Fe2 N1D 81.95(8) . . y
N1E Fe2 N1D 80.91(9) . . y
C3E C1D C3D 110.4(2) . . ?
C3E C1D C2D 109.6(2) . . ?
C3D C1D C2D 108.6(3) . . ?
C3E C1D C3F 109.6(3) . . ?
C3D C1D C3F 110.8(2) . . ?
C2D C1D C3F 107.9(2) . . ?
N1D C3D C1D 111.2(2) . . ?
C4D N1D C3D 117.2(2) . . ?
C4D N1D Fe2 124.6(2) . . ?
C3D N1D Fe2 118.16(17) . . ?
N1D C4D C5D 125.4(3) . . ?
C10D C5D C6D 119.5(3) . . ?
C10D C5D C4D 122.8(3) . . ?
C6D C5D C4D 117.6(3) . . ?
C7D C6D C5D 121.6(3) . . ?
C6D C7D C8D 118.6(3) . . ?
C9D C8D C7D 121.4(3) . . ?
C8D C9D C10D 120.4(3) .. . ?
O1D C10D C5D 122.8(3) . . ?
O1D C10D C9D 119.0(3) . . ?
C5D C10D C9D 118.2(3) . . ?
C10D O1D Fe2 128.88(18) . . ?
N1E C3E C1D 111.4(2) . . ?
C4E N1E C3E 118.0(2) . . ?
C4E N1E Fe2 122.0(2) . . ?
C3E N1E Fe2 119.58(18) . . ?
N1E C4E C5E 126.7(3) . . ?
C6E C5E C10E 119.2(3) . . ?
C6E C5E C4E 118.3(3) . . ?
C10E C5E C4E 122.4(3) . . ?
C7E C6E C5E 121.6(3) . . ?
C6E C7E C8E 119.3(3) . . ?
C9E C8E C7E 120.5(3) . . ?
C8E C9E C10E 121.6(3) . . ?
O1E C10E C9E 119.9(3) . . ?
O1E C10E C5E 122.3(3) . . ?
C9E C10E C5E 117.8(3) . . ?
C10E O1E Fe2 128.32(17) . . ?
N1F C3F C1D 111.1(2) . . ?
C4F N1F C3F 116.3(2) . . ?
C4F N1F Fe2 126.31(18) . . ?
C3F N1F Fe2 117.35(16) . . ?
N1F C4F C5F 125.6(2) . . ?
C6F C5F C10F 120.1(2) . . ?
C6F C5F C4F 117.0(2) . . ?
C10F C5F C4F 123.0(2) . . ?
C7F C6F C5F 121.3(2) . . ?
C6F C7F C8F 118.9(2) . . ?
C9F C8F C7F 121.2(2) . . ?
C8F C9F C10F 121.0(2) . . ?
O1F C10F C9F 119.5(2) . . ?
O1F C10F C5F 123.0(2) . . ?
C9F C10F C5F 117.5(2) . . ?
C10F O1F Fe2 132.10(16) . . ?
N1 C12 C11 178.0(4) . . ?
N2 C13 C13 165.1(9) . 2 ?

loop_
_geom_bond_atom_site_label_1
_geom_bond_atom_site_label_2
_geom_bond_distance
_geom_bond_site_symmetry_2
_geom_bond_publ_flag
Fe1 O1B 1.9361(17) . y
Fe1 O1C 1.9375(17) . y
Fe1 O1A 1.9571(17) . y
Fe1 N1C 2.143(2) . y
Fe1 N1B 2.147(2) . y
Fe1 N1A 2.159(2) . y
C1A C2A 1.530(3) . ?
C1A C3A 1.536(3) . ?
C1A C3C 1.547(4) . ?
C1A C3B 1.549(4) . ?
C3A N1A 1.471(3) . ?
N1A C4A 1.282(3) . ?
C4A C5A 1.448(4) . ?
C5A C6A 1.399(4) . ?
C5A C10A 1.422(4) . ?
C6A C7A 1.374(4) . ?
C7A C8A 1.398(4) . ?
C8A C9A 1.380(4) . ?
C9A C10A 1.409(4) . ?
C10A O1A 1.316(3) . ?
C3B N1B 1.466(3) . ?
N1B C4B 1.285(3) . ?
C4B C5B 1.438(4) . ?
C5B C6B 1.407(4) . ?
C5B C10B 1.420(4) . ?
C6B C7B 1.366(4) . ?
C7B C8B 1.393(4) . ?
C8B C9B 1.378(4) . ?
C9B C10B 1.409(4) . ?
C10B O1B 1.314(3) . ?
C3C N1C 1.473(3) . ?
N1C C4C 1.287(3) . ?
C4C C5C 1.447(4) . ?
C5C C6C 1.406(4) . ?
C5C C10C 1.421(4) . ?
C6C C7C 1.382(4) . ?
C7C C8C 1.390(4) . ?
C8C C9C 1.371(4) . ?
C9C C10C 1.412(4) . ?
C10C O1C 1.318(3) . ?
Fe2 O1E 1.9400(19) . y
Fe2 O1D 1.9450(18) . y
Fe2 O1F 1.9471(17) . y
Fe2 N1F 2.132(2) . y
Fe2 N1E 2.156(2) . y
Fe2 N1D 2.160(2) . y
C1D C3E 1.527(4) . ?
C1D C3D 1.534(4) . ?
C1D C2D 1.535(4) . ?
C1D C3F 1.546(4) . ?
C3D N1D 1.478(4) . ?
N1D C4D 1.284(4) . ?
C4D C5D 1.447(4) . ?
C5D C10D 1.403(4) . ?
C5D C6D 1.412(4) . ?
C6D C7D 1.367(5) . ?
C7D C8D 1.388(5) . ?
C8D C9D 1.384(5) . ?
C9D C10D 1.408(4) . ?
C10D O1D 1.322(3) . ?
C3E N1E 1.474(4) . ?
N1E C4E 1.286(4) . ?
C4E C5E 1.436(4) . ?
C5E C6E 1.416(4) . ?
C5E C10E 1.424(4) . ?
C6E C7E 1.366(5) . ?
C7E C8E 1.403(5) . ?
C8E C9E 1.379(4) . ?
C9E C10E 1.407(4) . ?
C10E O1E 1.318(3) . ?
C3F N1F 1.468(3) . ?
N1F C4F 1.284(3) . ?
C4F C5F 1.446(3) . ?
C5F C6F 1.405(3) . ?
C5F C10F 1.415(4) . ?
C6F C7F 1.375(4) . ?
C7F C8F 1.394(4) . ?
C8F C9F 1.379(4) . ?
C9F C10F 1.414(4) . ?
C10F O1F 1.317(3) . ?
C11 C12 1.410(6) . ?
C12 N1 1.145(5) . ?
C13 N2 1.160(10) . ?
C13 C13 1.432(10) 2 ?
